data_7224824
loop_
_publ_author_name
'Yuan, Jinwei'
'Yang, Liangru'
'Yin, Qiuyue'
'Mao, Pu'
'Qu, Ling-Bo'

_publ_section_title
;
 KMnO4/AcOH-mediated C3-selective direct arylation of coumarins with
 arylboronic acids
;
_journal_name_full 'RSC Adv.'
_journal_paper_doi 10.1039/C6RA04787D
_journal_year 2016
_chemical_formula_moiety 'C15 H9 Br O2'
_chemical_formula_sum 'C15 H9 Br O2'
_chemical_formula_weight 301.13
_space_group_crystal_system orthorhombic
_space_group_IT_number 33
_space_group_name_Hall 'P 2c -2n'
_space_group_name_H-M_alt 'P n a 21'
_symmetry_space_group_name_Hall 'P 2c -2n'
_symmetry_space_group_name_H-M 'P n a 21'
_atom_sites_solution_hydrogens geom
_audit_creation_date 2015-12-16
_audit_creation_method
;
Olex2 1.2
(compiled 2015.09.30 svn.r3233 for OlexSys, GUI svn.r5103)
;
_audit_update_record
;
2016-01-13 deposited with the CCDC.
2016-04-04 downloaded from the CCDC.
;
_cell_angle_alpha 90
_cell_angle_beta 90
_cell_angle_gamma 90
_cell_formula_units_Z 4
_cell_length_a 12.1904(13)
_cell_length_b 3.9703(3)
_cell_length_c 25.5341(19)
_cell_measurement_reflns_used 1278
_cell_measurement_temperature 291(2)
_cell_measurement_theta_max 22.9620
_cell_measurement_theta_min 4.0980
_cell_volume 1235.84(19)
_computing_cell_refinement 'CrysAlisPro 1.171.38.41 (Rigaku OD, 2015)'
_computing_data_collection 'CrysAlisPro 1.171.38.41 (Rigaku OD, 2015)'
_computing_data_reduction 'CrysAlisPro 1.171.38.41 (Rigaku OD, 2015)'
_computing_molecular_graphics 'Olex2 (Dolomanov et al., 2009)'
_computing_publication_material 'Olex2 (Dolomanov et al., 2009)'
_computing_structure_refinement 'ShelXL (Sheldrick, 2015)'
_computing_structure_solution 'ShelXS (Sheldrick, 2008)'
_diffrn_ambient_temperature 291.15
_diffrn_detector 'CCD plate'
_diffrn_detector_area_resol_mean 16.2312
_diffrn_detector_type Eos
_diffrn_measured_fraction_theta_full 0.998
_diffrn_measured_fraction_theta_max 0.998
_diffrn_measurement_details
;
List of Runs (angles in degrees, time in seconds):

  1  \w    -58.00 -33.00   0.50    7.50    --  -14.59 127.00   5.00   50
  2  \w    -67.00 -42.00   0.50    7.50    --  -14.59 142.00 176.00   50
  3  \w     20.00  45.00   0.50    7.50    --   17.71-142.00 120.00   50
  4  \w     11.00  36.00   0.50    7.50    --   17.71-127.00 -69.00   50
  5  \w    -69.00 -42.00   0.50    7.50    --  -14.59-178.00  30.00   54
  6  \w      3.00  73.00   0.50    7.50    --   17.71  57.00-120.00  140
  7  \w      6.00  71.00   0.50    7.50    --   17.71  57.00 -60.00  130
  8  \w      5.00  85.00   0.50    7.50    --   17.71  57.00 150.00  160
;
_diffrn_measurement_device 'four-circle diffractometer'
_diffrn_measurement_device_type 'Xcalibur, Eos'
_diffrn_measurement_method '\w scans'
_diffrn_orient_matrix_type 'CrysAlisPro convention (1999,Acta A55,543-557)'
_diffrn_orient_matrix_UB_11 0.0300850000
_diffrn_orient_matrix_UB_12 -0.0197876000
_diffrn_orient_matrix_UB_13 -0.0235776000
_diffrn_orient_matrix_UB_21 0.0492317000
_diffrn_orient_matrix_UB_22 -0.0142137000
_diffrn_orient_matrix_UB_23 0.0146084000
_diffrn_orient_matrix_UB_31 -0.0073315000
_diffrn_orient_matrix_UB_32 -0.1770810000
_diffrn_orient_matrix_UB_33 0.0014631000
_diffrn_radiation_monochromator graphite
_diffrn_radiation_probe x-ray
_diffrn_radiation_type MoK\a
_diffrn_radiation_wavelength 0.71073
_diffrn_reflns_av_R_equivalents 0.0699
_diffrn_reflns_av_unetI/netI 0.0711
_diffrn_reflns_Laue_measured_fraction_full 0.998
_diffrn_reflns_Laue_measured_fraction_max 0.998
_diffrn_reflns_limit_h_max 15
_diffrn_reflns_limit_h_min -14
_diffrn_reflns_limit_k_max 4
_diffrn_reflns_limit_k_min -4
_diffrn_reflns_limit_l_max 31
_diffrn_reflns_limit_l_min -31
_diffrn_reflns_number 7951
_diffrn_reflns_point_group_measured_fraction_full 0.970
_diffrn_reflns_point_group_measured_fraction_max 0.968
_diffrn_reflns_theta_full 26.000
_diffrn_reflns_theta_max 26.369
_diffrn_reflns_theta_min 3.342
_diffrn_source 'fine-focus sealed X-ray tube'
_diffrn_source_type 'Enhance (Mo) X-ray Source'
_exptl_absorpt_coefficient_mu 3.315
_exptl_absorpt_correction_T_max 1.00000
_exptl_absorpt_correction_T_min 0.74095
_exptl_absorpt_correction_type multi-scan
_exptl_absorpt_process_details
;
CrysAlisPro 1.171.38.41 (Rigaku Oxford Diffraction, 2015)
Empirical absorption correction using spherical harmonics,
 implemented in SCALE3 ABSPACK scaling algorithm.
;
_exptl_crystal_colour colourless
_exptl_crystal_colour_primary colourless
_exptl_crystal_density_diffrn 1.618
_exptl_crystal_description prism
_exptl_crystal_F_000 600
_exptl_crystal_size_max 0.35
_exptl_crystal_size_mid 0.2
_exptl_crystal_size_min 0.18
_refine_diff_density_max 0.360
_refine_diff_density_min -0.259
_refine_diff_density_rms 0.057
_refine_ls_abs_structure_details
;
 Flack x determined using 574 quotients [(I+)-(I-)]/[(I+)+(I-)]
 (Parsons, Flack and Wagner, Acta Cryst. B69 (2013) 249-259).
;
_refine_ls_abs_structure_Flack -0.023(12)
_refine_ls_extinction_method none
_refine_ls_goodness_of_fit_ref 1.016
_refine_ls_hydrogen_treatment constr
_refine_ls_matrix_type full
_refine_ls_number_parameters 163
_refine_ls_number_reflns 2420
_refine_ls_number_restraints 1
_refine_ls_restrained_S_all 1.016
_refine_ls_R_factor_all 0.0831
_refine_ls_R_factor_gt 0.0491
_refine_ls_shift/su_max 0.000
_refine_ls_shift/su_mean 0.000
_refine_ls_structure_factor_coef Fsqd
_refine_ls_weighting_details 'w=1/[\s^2^(Fo^2^)+(0.0392P)^2^] where P=(Fo^2^+2Fc^2^)/3'
_refine_ls_weighting_scheme calc
_refine_ls_wR_factor_gt 0.0917
_refine_ls_wR_factor_ref 0.1051
_reflns_Friedel_coverage 0.898
_reflns_Friedel_fraction_full 0.941
_reflns_Friedel_fraction_max 0.938
_reflns_number_gt 1694
_reflns_number_total 2420
_reflns_threshold_expression 'I > 2\s(I)'
_cod_data_source_file c6ra04787d2.cif
_cod_data_source_block 201512164
_cod_original_cell_volume 1235.85(18)
_cod_database_code 7224824
_chemical_oxdiff_formula C20H20N3O2Br1
_shelx_space_group_comment
;
The symmetry employed for this shelxl refinement is uniquely defined
by the following loop, which should always be used as a source of
symmetry information in preference to the above space-group names.
They are only intended as comments.
;
_reflns_odcompleteness_completeness 99.48
_reflns_odcompleteness_iscentric 1
_reflns_odcompleteness_theta 26.32
_olex2_refinement_description
;
1. Fixed Uiso
 At 1.2 times of:
  All C(H) groups
2.a Aromatic/amide H refined with riding coordinates:
 C1(H1), C2(H2), C3(H3), C4(H4), C7(H7), C11(H11), C12(H12), C14(H14), C15(H15)
;
_shelx_shelxl_version_number 2014/7
_olex2_submission_special_instructions 'No special instructions were received'
_oxdiff_exptl_absorpt_empirical_details
;
Empirical correction (ABSPACK) includes:
- Absorption correction using spherical harmonics
- Frame scaling
;
_oxdiff_exptl_absorpt_empirical_full_max 1.258
_oxdiff_exptl_absorpt_empirical_full_min 0.813

loop_
_space_group_symop_operation_xyz
'x, y, z'
'-x, -y, z+1/2'
'-x+1/2, y+1/2, z+1/2'
'x+1/2, -y+1/2, z'

loop_
_atom_site_label
_atom_site_type_symbol
_atom_site_fract_x
_atom_site_fract_y
_atom_site_fract_z
_atom_site_U_iso_or_equiv
_atom_site_adp_type
_atom_site_occupancy
_atom_site_site_symmetry_order
_atom_site_calc_flag
_atom_site_refinement_flags_posn
Br1 Br 0.54595(9) 1.27592(19) 0.24686(7) 0.0953(4) Uani 1 1 d .
C1 C 0.5640(7) 0.3698(19) 0.5872(3) 0.0556(19) Uani 1 1 d .
H1 H 0.4946 0.3040 0.5761 0.067 Uiso 1 1 calc R
C2 C 0.5981(8) 0.300(2) 0.6371(3) 0.067(2) Uani 1 1 d .
H2 H 0.5503 0.1929 0.6600 0.080 Uiso 1 1 calc R
C3 C 0.7023(9) 0.387(2) 0.6541(4) 0.073(3) Uani 1 1 d .
H3 H 0.7246 0.3313 0.6879 0.087 Uiso 1 1 calc R
C4 C 0.7729(7) 0.555(2) 0.6210(3) 0.061(2) Uani 1 1 d .
H4 H 0.8424 0.6172 0.6324 0.073 Uiso 1 1 calc R
C5 C 0.7388(6) 0.6284(17) 0.5707(3) 0.0452(17) Uani 1 1 d .
C6 C 0.6342(6) 0.5404(17) 0.5529(2) 0.0440(17) Uani 1 1 d .
C7 C 0.6073(5) 0.6329(16) 0.5003(3) 0.0427(16) Uani 1 1 d .
H7 H 0.5387 0.5720 0.4874 0.051 Uiso 1 1 calc R
C8 C 0.6754(5) 0.8029(15) 0.4683(3) 0.0392(16) Uani 1 1 d .
C9 C 0.7814(6) 0.9078(19) 0.4898(3) 0.0470(18) Uani 1 1 d .
C10 C 0.6457(5) 0.9067(15) 0.4144(3) 0.0415(15) Uani 1 1 d .
C11 C 0.7209(6) 0.906(2) 0.3738(3) 0.0524(19) Uani 1 1 d .
H11 H 0.7924 0.8365 0.3803 0.063 Uiso 1 1 calc R
C12 C 0.6922(7) 1.005(2) 0.3237(3) 0.065(2) Uani 1 1 d .
H12 H 0.7432 0.9972 0.2966 0.078 Uiso 1 1 calc R
C13 C 0.5872(7) 1.1144(19) 0.3147(3) 0.059(2) Uani 1 1 d .
C14 C 0.5106(6) 1.1186(18) 0.3539(3) 0.0561(19) Uani 1 1 d .
H14 H 0.4394 1.1905 0.3472 0.067 Uiso 1 1 calc R
C15 C 0.5403(5) 1.0144(17) 0.4037(3) 0.0478(17) Uani 1 1 d .
H15 H 0.4884 1.0171 0.4304 0.057 Uiso 1 1 calc R
O1 O 0.8102(3) 0.8044(11) 0.5390(2) 0.0506(13) Uani 1 1 d .
O2 O 0.8488(4) 1.0810(15) 0.4668(2) 0.0634(14) Uani 1 1 d .

loop_
_atom_site_aniso_label
_atom_site_aniso_U_11
_atom_site_aniso_U_22
_atom_site_aniso_U_33
_atom_site_aniso_U_23
_atom_site_aniso_U_13
_atom_site_aniso_U_12
Br1 0.1668(10) 0.0660(5) 0.0531(5) 0.0034(6) -0.0282(7) 0.0004(6)
C1 0.067(5) 0.046(4) 0.054(5) 0.000(4) 0.005(4) 0.002(3)
C2 0.089(7) 0.052(5) 0.058(6) 0.003(4) 0.016(5) 0.010(4)
C3 0.104(8) 0.055(5) 0.060(6) -0.005(5) -0.013(5) 0.013(5)
C4 0.067(6) 0.068(6) 0.049(5) -0.010(4) -0.015(4) 0.015(4)
C5 0.055(5) 0.038(4) 0.043(4) -0.004(3) -0.004(3) 0.009(3)
C6 0.043(4) 0.045(4) 0.043(4) -0.004(3) 0.001(3) 0.006(3)
C7 0.037(4) 0.038(4) 0.053(5) -0.007(3) 0.000(3) 0.001(3)
C8 0.032(4) 0.033(4) 0.052(5) -0.009(3) -0.001(3) 0.005(3)
C9 0.040(4) 0.043(4) 0.058(5) -0.006(4) 0.000(3) -0.001(3)
C10 0.044(4) 0.031(4) 0.050(4) -0.006(3) -0.001(3) 0.004(3)
C11 0.046(4) 0.064(5) 0.048(5) -0.008(4) 0.002(4) 0.005(4)
C12 0.081(6) 0.065(5) 0.050(5) -0.011(4) 0.010(4) 0.001(5)
C13 0.092(6) 0.041(4) 0.043(5) 0.002(4) -0.011(4) -0.006(4)
C14 0.056(5) 0.050(4) 0.062(5) -0.007(4) -0.015(4) 0.012(4)
C15 0.048(4) 0.048(4) 0.048(4) -0.005(3) 0.000(3) 0.006(3)
O1 0.039(3) 0.058(3) 0.055(3) -0.002(3) -0.012(2) 0.001(2)
O2 0.039(3) 0.073(4) 0.079(4) 0.009(3) -0.002(3) -0.009(3)

loop_
_atom_type_symbol
_atom_type_description
_atom_type_scat_dispersion_real
_atom_type_scat_dispersion_imag
_atom_type_scat_source
C C 0.0033 0.0016 'International Tables Vol C Tables 4.2.6.8 and 6.1.1.4'
H H 0.0000 0.0000 'International Tables Vol C Tables 4.2.6.8 and 6.1.1.4'
Br Br -0.2901 2.4595 'International Tables Vol C Tables 4.2.6.8 and 6.1.1.4'
O O 0.0106 0.0060 'International Tables Vol C Tables 4.2.6.8 and 6.1.1.4'

loop_
_geom_angle_atom_site_label_1
_geom_angle_atom_site_label_2
_geom_angle_atom_site_label_3
_geom_angle
C2 C1 H1 120.2
C2 C1 C6 119.7(8)
C6 C1 H1 120.2
C1 C2 H2 119.3
C1 C2 C3 121.4(9)
C3 C2 H2 119.3
C2 C3 H3 120.0
C4 C3 C2 119.9(9)
C4 C3 H3 120.0
C3 C4 H4 120.5
C3 C4 C5 119.1(8)
C5 C4 H4 120.5
C4 C5 C6 121.5(7)
O1 C5 C4 117.6(7)
O1 C5 C6 120.9(6)
C1 C6 C5 118.4(6)
C1 C6 C7 124.9(7)
C5 C6 C7 116.7(6)
C6 C7 H7 118.1
C8 C7 C6 123.8(7)
C8 C7 H7 118.1
C7 C8 C9 117.4(7)
C7 C8 C10 123.5(6)
C9 C8 C10 119.0(6)
O1 C9 C8 119.0(6)
O2 C9 C8 125.1(7)
O2 C9 O1 115.9(6)
C11 C10 C8 122.2(6)
C15 C10 C8 119.8(6)
C15 C10 C11 118.0(6)
C10 C11 H11 119.2
C12 C11 C10 121.7(7)
C12 C11 H11 119.2
C11 C12 H12 120.6
C13 C12 C11 118.7(7)
C13 C12 H12 120.6
C12 C13 Br1 120.2(7)
C14 C13 Br1 118.6(6)
C14 C13 C12 121.2(7)
C13 C14 H14 120.4
C13 C14 C15 119.3(7)
C15 C14 H14 120.4
C10 C15 C14 121.1(6)
C10 C15 H15 119.4
C14 C15 H15 119.4
C9 O1 C5 121.9(5)

loop_
_geom_bond_atom_site_label_1
_geom_bond_atom_site_label_2
_geom_bond_distance
Br1 C13 1.915(8)
C1 H1 0.9300
C1 C2 1.369(11)
C1 C6 1.398(10)
C2 H2 0.9300
C2 C3 1.386(13)
C3 H3 0.9300
C3 C4 1.378(13)
C4 H4 0.9300
C4 C5 1.383(10)
C5 C6 1.399(10)
C5 O1 1.377(9)
C6 C7 1.431(9)
C7 H7 0.9300
C7 C8 1.346(9)
C8 C9 1.464(9)
C8 C10 1.482(10)
C9 O1 1.369(9)
C9 O2 1.221(8)
C10 C11 1.384(9)
C10 C15 1.381(8)
C11 H11 0.9300
C11 C12 1.382(10)
C12 H12 0.9300
C12 C13 1.371(11)
C13 C14 1.370(11)
C14 H14 0.9300
C14 C15 1.385(10)
C15 H15 0.9300

loop_
_geom_torsion_atom_site_label_1
_geom_torsion_atom_site_label_2
_geom_torsion_atom_site_label_3
_geom_torsion_atom_site_label_4
_geom_torsion
Br1 C13 C14 C15 -177.6(5)
C1 C2 C3 C4 1.9(12)
C1 C6 C7 C8 178.7(7)
C2 C1 C6 C5 1.4(10)
C2 C1 C6 C7 -178.7(7)
C2 C3 C4 C5 -1.3(12)
C3 C4 C5 C6 0.8(11)
C3 C4 C5 O1 178.3(7)
C4 C5 C6 C1 -0.9(10)
C4 C5 C6 C7 179.3(7)
C4 C5 O1 C9 -175.8(6)
C5 C6 C7 C8 -1.5(10)
C6 C1 C2 C3 -1.9(11)
C6 C5 O1 C9 1.7(9)
C6 C7 C8 C9 -2.2(9)
C6 C7 C8 C10 -178.1(6)
C7 C8 C9 O1 5.7(9)
C7 C8 C9 O2 -175.2(7)
C7 C8 C10 C11 -143.5(7)
C7 C8 C10 C15 37.6(9)
C8 C9 O1 C5 -5.5(9)
C8 C10 C11 C12 -179.7(7)
C8 C10 C15 C14 178.9(6)
C9 C8 C10 C11 40.7(9)
C9 C8 C10 C15 -138.2(6)
C10 C8 C9 O1 -178.3(5)
C10 C8 C9 O2 0.9(10)
C10 C11 C12 C13 1.6(12)
C11 C10 C15 C14 -0.1(10)
C11 C12 C13 Br1 176.8(6)
C11 C12 C13 C14 -1.7(12)
C12 C13 C14 C15 0.9(11)
C13 C14 C15 C10 0.0(11)
C15 C10 C11 C12 -0.8(11)
O1 C5 C6 C1 -178.3(6)
O1 C5 C6 C7 1.9(9)
O2 C9 O1 C5 175.3(6)
